data_7047048
loop_
_publ_author_name
'Harinath, Adimulam'
'Bhattacharjee, Jayeeta'
'Nayek, Hari Pada'
'Panda, Tarun K.'

_publ_section_title
;
 Alkali metal complexes as efficient catalysts for hydroboration and
 cyanosilylation of carbonyl compounds.
;
_journal_issue 36
_journal_name_full 'Dalton transactions (Cambridge, England : 2003)'
_journal_page_first 12613
_journal_page_last 12622
_journal_paper_doi 10.1039/c8dt02032a
_journal_volume 47
_journal_year 2018
_chemical_formula_moiety 'C38 H54 Mg N4 O2, 2(C4 H8 O)'
_chemical_formula_sum 'C46 H70 Mg N4 O4'
_chemical_formula_weight 767.37
_space_group_crystal_system monoclinic
_space_group_IT_number 14
_space_group_name_Hall '-P 2ybc'
_space_group_name_H-M_alt 'P 1 21/c 1'
_symmetry_space_group_name_Hall '-P 2ybc'
_symmetry_space_group_name_H-M 'P 1 21/c 1'
_atom_sites_solution_hydrogens geom
_audit_creation_method SHELXL-2014/7
_audit_update_record
;
2018-07-04 deposited with the CCDC.
2018-07-16 downloaded from the CCDC.
;
_cell_angle_alpha 90
_cell_angle_beta 94.099(3)
_cell_angle_gamma 90
_cell_formula_units_Z 4
_cell_length_a 11.1013(4)
_cell_length_b 37.9808(18)
_cell_length_c 10.1334(3)
_cell_measurement_reflns_used 4063
_cell_measurement_temperature 150(2)
_cell_measurement_theta_max 70.7238
_cell_measurement_theta_min 3.4884
_cell_volume 4261.7(3)
_computing_cell_refinement
'CrysAlisPro, Agilent Technologies,Version 1.171.35.19 (release 27-10-2011CrysAlis171 .NET)(compiled Oct 27'
_computing_data_collection
'CrysAlisPro, Agilent Technologies,Version 1.171.35.19 (release 27-10-2011CrysAlis171 .NET)(compiled Oct 27'
_computing_data_reduction
'CrysAlisPro, Agilent Technologies,Version 1.171.35.19 (release 27-10-2011CrysAlis171 .NET)(compiled Oct 27'
_computing_molecular_graphics 'ORTEP III & Olex 2.1'
_computing_publication_material WinGX
_computing_structure_refinement 'SHELXL-2014/7 (Sheldrick, 2014)'
_computing_structure_solution 'SHELXL-2014/7 (Sheldrick, 2014)'
_diffrn_ambient_temperature 150(2)
_diffrn_measured_fraction_theta_full 1.000
_diffrn_measured_fraction_theta_max 0.980
_diffrn_measurement_device_type 'SuperNova, Dual, Cu at zero, Eos'
_diffrn_radiation_type CuK\a
_diffrn_radiation_wavelength 1.54184
_diffrn_reflns_av_R_equivalents 0.0531
_diffrn_reflns_av_unetI/netI 0.0639
_diffrn_reflns_Laue_measured_fraction_full 1.000
_diffrn_reflns_Laue_measured_fraction_max 0.980
_diffrn_reflns_limit_h_max 13
_diffrn_reflns_limit_h_min -9
_diffrn_reflns_limit_k_max 46
_diffrn_reflns_limit_k_min -40
_diffrn_reflns_limit_l_max 12
_diffrn_reflns_limit_l_min -11
_diffrn_reflns_number 17729
_diffrn_reflns_point_group_measured_fraction_full 1.000
_diffrn_reflns_point_group_measured_fraction_max 0.980
_diffrn_reflns_theta_full 67.684
_diffrn_reflns_theta_max 70.849
_diffrn_reflns_theta_min 3.992
_diffrn_source 'SuperNova (Cu) X-ray Source'
_exptl_absorpt_coefficient_mu 0.723
_exptl_absorpt_correction_T_max 1.00000
_exptl_absorpt_correction_T_min 0.65420
_exptl_absorpt_correction_type multi-scan
_exptl_crystal_colour colorless
_exptl_crystal_density_diffrn 1.196
_exptl_crystal_description needle
_exptl_crystal_F_000 1672
_exptl_crystal_size_max 0.22
_exptl_crystal_size_mid 0.16
_exptl_crystal_size_min 0.13
_refine_diff_density_max 0.550
_refine_diff_density_min -0.359
_refine_diff_density_rms 0.061
_refine_ls_extinction_method none
_refine_ls_goodness_of_fit_ref 1.047
_refine_ls_hydrogen_treatment constr
_refine_ls_matrix_type full
_refine_ls_number_parameters 496
_refine_ls_number_reflns 8061
_refine_ls_number_restraints 0
_refine_ls_restrained_S_all 1.047
_refine_ls_R_factor_all 0.0976
_refine_ls_R_factor_gt 0.0738
_refine_ls_shift/su_max 0.000
_refine_ls_shift/su_mean 0.000
_refine_ls_structure_factor_coef Fsqd
_refine_ls_weighting_details 'w=1/[\s^2^(Fo^2^)+(0.0906P)^2^+3.2016P] where P=(Fo^2^+2Fc^2^)/3'
_refine_ls_weighting_scheme calc
_refine_ls_wR_factor_gt 0.1867
_refine_ls_wR_factor_ref 0.2085
_reflns_Friedel_coverage 0.000
_reflns_number_gt 5923
_reflns_number_total 8061
_reflns_threshold_expression 'I > 2\s(I)'
_cod_data_source_file c8dt02032a2.cif
_cod_data_source_block exp_4
_cod_depositor_comments 'Adding full bibliography for 7047048--7047050.cif.'
_cod_database_code 7047048
_shelx_shelxl_version_number 2014/7
_shelx_space_group_comment
;
The symmetry employed for this shelxl refinement is uniquely defined
by the following loop, which should always be used as a source of
symmetry information in preference to the above space-group names.
They are only intended as comments.
;

loop_
_space_group_symop_operation_xyz
'x, y, z'
'-x, y+1/2, -z+1/2'
'-x, -y, -z'
'x, -y-1/2, z-1/2'

loop_
_atom_site_label
_atom_site_type_symbol
_atom_site_fract_x
_atom_site_fract_y
_atom_site_fract_z
_atom_site_U_iso_or_equiv
_atom_site_adp_type
_atom_site_occupancy
_atom_site_site_symmetry_order
_atom_site_calc_flag
_atom_site_refinement_flags_posn
_atom_site_refinement_flags_adp
Mg1 Mg 0.65148(8) 0.10592(2) 0.92168(8) 0.0274(2) Uani 1 1 d . .
O1 O 0.51960(19) 0.13877(6) 1.01147(19) 0.0382(5) Uani 1 1 d . .
O2 O 0.67334(18) 0.08234(5) 1.11735(18) 0.0337(5) Uani 1 1 d . .
O3 O 0.2477(3) 0.14080(12) 0.4763(4) 0.0995(12) Uani 1 1 d . .
O4 O 0.3242(6) 0.2525(2) 0.3261(10) 0.242(5) Uani 1 1 d . .
N1 N 0.5076(2) 0.07151(6) 0.8526(2) 0.0284(5) Uani 1 1 d . .
N2 N 0.5974(2) 0.12981(6) 0.7210(2) 0.0276(5) Uani 1 1 d . .
N3 N 0.7975(2) 0.14023(6) 0.9831(2) 0.0325(5) Uani 1 1 d . .
N4 N 0.8133(2) 0.07408(6) 0.8644(2) 0.0286(5) Uani 1 1 d . .
C1 C 0.4403(3) 0.04344(7) 0.8835(3) 0.0330(6) Uani 1 1 d . .
H1 H 0.4514 0.0310 0.9625 0.040 Uiso 1 1 calc R U
C2 C 0.3523(3) 0.03526(8) 0.7833(3) 0.0400(7) Uani 1 1 d . .
H2 H 0.2962 0.0171 0.7831 0.048 Uiso 1 1 calc R U
C3 C 0.3656(3) 0.05995(8) 0.6831(3) 0.0364(7) Uani 1 1 d . .
H3 H 0.3200 0.0615 0.6027 0.044 Uiso 1 1 calc R U
C4 C 0.4610(3) 0.08174(7) 0.7280(3) 0.0289(6) Uani 1 1 d . .
C5 C 0.5096(2) 0.11158(7) 0.6651(3) 0.0296(6) Uani 1 1 d . .
H5 H 0.4773 0.1181 0.5814 0.036 Uiso 1 1 calc R U
C6 C 0.6419(3) 0.16142(7) 0.6544(2) 0.0272(6) Uani 1 1 d . .
C7 C 0.7777(3) 0.15718(7) 0.6422(3) 0.0319(6) Uani 1 1 d . .
H7A H 0.7921 0.1373 0.5853 0.038 Uiso 1 1 calc R U
H7B H 0.8176 0.1525 0.7287 0.038 Uiso 1 1 calc R U
C8 C 0.5801(3) 0.16880(7) 0.5159(3) 0.0315(6) Uani 1 1 d . .
H8A H 0.5916 0.1489 0.4583 0.038 Uiso 1 1 calc R U
H8B H 0.4941 0.1720 0.5225 0.038 Uiso 1 1 calc R U
C9 C 0.8308(3) 0.19080(8) 0.5842(3) 0.0355(6) Uani 1 1 d . .
H9 H 0.9178 0.1878 0.5776 0.043 Uiso 1 1 calc R U
C10 C 0.8087(3) 0.22201(8) 0.6745(3) 0.0404(7) Uani 1 1 d . .
H10A H 0.8478 0.2178 0.7618 0.048 Uiso 1 1 calc R U
H10B H 0.8430 0.2432 0.6390 0.048 Uiso 1 1 calc R U
C11 C 0.6735(3) 0.22691(8) 0.6846(3) 0.0368(7) Uani 1 1 d . .
H11 H 0.6596 0.2470 0.7424 0.044 Uiso 1 1 calc R U
C12 C 0.6119(3) 0.23383(8) 0.5467(3) 0.0383(7) Uani 1 1 d . .
H12A H 0.6446 0.2551 0.5097 0.046 Uiso 1 1 calc R U
H12B H 0.5259 0.2371 0.5529 0.046 Uiso 1 1 calc R U
C13 C 0.6342(3) 0.20218(7) 0.4570(3) 0.0345(6) Uani 1 1 d . .
H13 H 0.5949 0.2065 0.3687 0.041 Uiso 1 1 calc R U
C14 C 0.7694(3) 0.19758(8) 0.4461(3) 0.0386(7) Uani 1 1 d . .
H14A H 0.8027 0.2186 0.4085 0.046 Uiso 1 1 calc R U
H14B H 0.7839 0.1779 0.3883 0.046 Uiso 1 1 calc R U
C15 C 0.6193(3) 0.19347(7) 0.7425(3) 0.0330(6) Uani 1 1 d . .
H15A H 0.5332 0.1966 0.7484 0.040 Uiso 1 1 calc R U
H15B H 0.6559 0.1894 0.8310 0.040 Uiso 1 1 calc R U
C16 C 0.8257(3) 0.17141(8) 1.0420(3) 0.0424(7) Uani 1 1 d . .
H16 H 0.7695 0.1868 1.0736 0.051 Uiso 1 1 calc R U
C17 C 0.9493(4) 0.17742(10) 1.0492(4) 0.0608(10) Uani 1 1 d . .
H17 H 0.9896 0.1971 1.0843 0.073 Uiso 1 1 calc R U
C18 C 1.0007(3) 0.14816(10) 0.9936(4) 0.0583(10) Uani 1 1 d . .
H18 H 1.0824 0.1442 0.9846 0.070 Uiso 1 1 calc R U
C19 C 0.9056(3) 0.12593(8) 0.9539(3) 0.0367(7) Uani 1 1 d . .
C20 C 0.9098(3) 0.09196(8) 0.8933(3) 0.0347(6) Uani 1 1 d . .
H20 H 0.9840 0.0826 0.8745 0.042 Uiso 1 1 calc R U
C21 C 0.8209(3) 0.03840(7) 0.8069(2) 0.0291(6) Uani 1 1 d . .
C22 C 0.9483(3) 0.02661(8) 0.7747(3) 0.0354(6) Uani 1 1 d . .
H22A H 0.9800 0.0428 0.7119 0.042 Uiso 1 1 calc R U
H22B H 1.0018 0.0270 0.8547 0.042 Uiso 1 1 calc R U
C23 C 0.9441(3) -0.01074(9) 0.7161(3) 0.0379(7) Uani 1 1 d . .
H23 H 1.0256 -0.0179 0.6962 0.046 Uiso 1 1 calc R U
C24 C 0.8955(3) -0.03645(8) 0.8164(3) 0.0415(7) Uani 1 1 d . .
H24A H 0.8932 -0.0601 0.7801 0.050 Uiso 1 1 calc R U
H24B H 0.9484 -0.0366 0.8969 0.050 Uiso 1 1 calc R U
C25 C 0.7687(3) -0.02514(8) 0.8475(3) 0.0396(7) Uani 1 1 d . .
H25 H 0.7374 -0.0416 0.9111 0.048 Uiso 1 1 calc R U
C26 C 0.6856(3) -0.02512(8) 0.7205(3) 0.0417(7) Uani 1 1 d . .
H26A H 0.6806 -0.0487 0.6840 0.050 Uiso 1 1 calc R U
H26B H 0.6051 -0.0179 0.7403 0.050 Uiso 1 1 calc R U
C27 C 0.7343(3) 0.00007(8) 0.6195(3) 0.0373(7) Uani 1 1 d . .
H27 H 0.6809 -0.0002 0.5382 0.045 Uiso 1 1 calc R U
C28 C 0.7730(3) 0.01211(7) 0.9066(3) 0.0331(6) Uani 1 1 d . .
H28A H 0.8253 0.0123 0.9875 0.040 Uiso 1 1 calc R U
H28B H 0.6927 0.0191 0.9282 0.040 Uiso 1 1 calc R U
C29 C 0.7382(3) 0.03744(8) 0.6788(3) 0.0326(6) Uani 1 1 d . .
H29A H 0.7678 0.0539 0.6153 0.039 Uiso 1 1 calc R U
H29B H 0.6573 0.0446 0.6974 0.039 Uiso 1 1 calc R U
C30 C 0.8609(3) -0.01125(9) 0.5888(3) 0.0396(7) Uani 1 1 d . .
H30A H 0.8918 0.0046 0.5243 0.048 Uiso 1 1 calc R U
H30B H 0.8584 -0.0348 0.5515 0.048 Uiso 1 1 calc R U
C31 C 0.5375(3) 0.15785(9) 1.1339(3) 0.0460(8) Uani 1 1 d . .
H31A H 0.5550 0.1824 1.1174 0.055 Uiso 1 1 calc R U
H31B H 0.6040 0.1479 1.1891 0.055 Uiso 1 1 calc R U
C32 C 0.4232(4) 0.15433(15) 1.1984(4) 0.0742(14) Uani 1 1 d . .
H32A H 0.4080 0.1750 1.2506 0.089 Uiso 1 1 calc R U
H32B H 0.4248 0.1338 1.2553 0.089 Uiso 1 1 calc R U
C33 C 0.3288(4) 0.1505(2) 1.0846(4) 0.112(3) Uani 1 1 d . .
H33A H 0.2738 0.1314 1.1015 0.135 Uiso 1 1 calc R U
H33B H 0.2825 0.1720 1.0723 0.135 Uiso 1 1 calc R U
C34 C 0.3938(3) 0.14287(11) 0.9671(3) 0.0540(9) Uani 1 1 d . .
H34A H 0.3632 0.1215 0.9247 0.065 Uiso 1 1 calc R U
H34B H 0.3839 0.1621 0.9041 0.065 Uiso 1 1 calc R U
C35 C 0.7851(3) 0.08064(10) 1.1997(3) 0.0465(8) Uani 1 1 d . .
H35A H 0.8260 0.1032 1.2006 0.056 Uiso 1 1 calc R U
H35B H 0.8382 0.0630 1.1662 0.056 Uiso 1 1 calc R U
C36 C 0.7534(3) 0.07121(13) 1.3349(3) 0.0600(11) Uani 1 1 d . .
H36A H 0.7813 0.0893 1.3975 0.072 Uiso 1 1 calc R U
H36B H 0.7908 0.0490 1.3621 0.072 Uiso 1 1 calc R U
C37 C 0.6189(3) 0.06814(9) 1.3305(3) 0.0432(8) Uani 1 1 d . .
H37A H 0.5830 0.0891 1.3656 0.052 Uiso 1 1 calc R U
H37B H 0.5946 0.0478 1.3802 0.052 Uiso 1 1 calc R U
C38 C 0.5831(3) 0.06389(8) 1.1837(3) 0.0354(6) Uani 1 1 d . .
H38A H 0.5815 0.0392 1.1591 0.043 Uiso 1 1 calc R U
H38B H 0.5039 0.0739 1.1617 0.043 Uiso 1 1 calc R U
C39 C 0.1600(6) 0.12896(16) 0.3888(6) 0.0960(17) Uani 1 1 d . .
H39A H 0.1904 0.1088 0.3425 0.115 Uiso 1 1 calc R U
H39B H 0.1408 0.1472 0.3238 0.115 Uiso 1 1 calc R U
C40 C 0.0485(5) 0.11861(16) 0.4488(7) 0.103(2) Uani 1 1 d . .
H40A H 0.0225 0.0952 0.4213 0.123 Uiso 1 1 calc R U
H40B H -0.0164 0.1352 0.4278 0.123 Uiso 1 1 calc R U
C41 C 0.0912(6) 0.11969(17) 0.5963(7) 0.117(3) Uani 1 1 d . .
H41A H 0.0281 0.1279 0.6501 0.140 Uiso 1 1 calc R U
H41B H 0.1198 0.0969 0.6282 0.140 Uiso 1 1 calc R U
C42 C 0.1937(6) 0.14620(17) 0.5928(5) 0.0956(18) Uani 1 1 d . .
H42A H 0.1626 0.1700 0.5961 0.115 Uiso 1 1 calc R U
H42B H 0.2517 0.1427 0.6679 0.115 Uiso 1 1 calc R U
C43 C 0.2444(8) 0.2292(2) 0.3806(14) 0.255(8) Uani 1 1 d . .
H43A H 0.2708 0.2250 0.4726 0.306 Uiso 1 1 calc R U
H43B H 0.2462 0.2069 0.3342 0.306 Uiso 1 1 calc R U
C44 C 0.1239(6) 0.2422(2) 0.3728(8) 0.120(2) Uani 1 1 d . .
H44A H 0.0997 0.2494 0.4589 0.144 Uiso 1 1 calc R U
H44B H 0.0672 0.2249 0.3352 0.144 Uiso 1 1 calc R U
C45 C 0.1336(7) 0.2717(2) 0.2867(9) 0.147(3) Uani 1 1 d . .
H45A H 0.0919 0.2918 0.3209 0.177 Uiso 1 1 calc R U
H45B H 0.0967 0.2661 0.1995 0.177 Uiso 1 1 calc R U
C46 C 0.2585(6) 0.27974(16) 0.2785(8) 0.120(3) Uani 1 1 d . .
H46A H 0.2749 0.2841 0.1871 0.144 Uiso 1 1 calc R U
H46B H 0.2794 0.3008 0.3294 0.144 Uiso 1 1 calc R U

loop_
_atom_site_aniso_label
_atom_site_aniso_U_11
_atom_site_aniso_U_22
_atom_site_aniso_U_33
_atom_site_aniso_U_23
_atom_site_aniso_U_13
_atom_site_aniso_U_12
Mg1 0.0290(5) 0.0325(5) 0.0202(4) 0.0014(3) -0.0026(3) -0.0012(4)
O1 0.0390(12) 0.0499(12) 0.0248(9) -0.0062(8) -0.0039(8) 0.0101(9)
O2 0.0305(10) 0.0474(12) 0.0226(9) 0.0071(8) -0.0016(8) -0.0015(9)
O3 0.073(2) 0.130(3) 0.096(3) 0.021(2) 0.006(2) -0.010(2)
O4 0.130(6) 0.206(7) 0.389(12) 0.164(8) 0.008(6) -0.014(5)
N1 0.0286(12) 0.0349(12) 0.0212(10) 0.0014(9) -0.0015(9) -0.0007(9)
N2 0.0287(12) 0.0326(12) 0.0211(10) 0.0018(9) -0.0020(9) 0.0016(9)
N3 0.0361(13) 0.0352(12) 0.0250(11) 0.0024(9) -0.0056(10) -0.0050(10)
N4 0.0275(12) 0.0368(12) 0.0212(10) 0.0050(9) -0.0002(9) -0.0003(9)
C1 0.0353(15) 0.0334(14) 0.0302(14) 0.0028(11) 0.0017(12) -0.0022(12)
C2 0.0410(17) 0.0363(16) 0.0417(17) -0.0002(13) -0.0029(14) -0.0097(13)
C3 0.0377(16) 0.0371(15) 0.0329(15) -0.0004(12) -0.0087(12) -0.0036(12)
C4 0.0291(14) 0.0322(14) 0.0248(12) -0.0007(10) -0.0017(10) -0.0007(11)
C5 0.0314(14) 0.0345(14) 0.0219(12) 0.0000(10) -0.0053(11) 0.0015(11)
C6 0.0317(14) 0.0306(13) 0.0187(11) 0.0013(10) -0.0030(10) -0.0002(11)
C7 0.0338(15) 0.0361(15) 0.0253(13) 0.0042(11) -0.0010(11) 0.0002(12)
C8 0.0356(15) 0.0364(15) 0.0218(12) 0.0008(11) -0.0037(11) -0.0025(12)
C9 0.0317(15) 0.0416(16) 0.0331(14) 0.0058(12) 0.0014(12) -0.0027(12)
C10 0.0478(19) 0.0395(16) 0.0321(15) 0.0045(12) -0.0096(13) -0.0092(14)
C11 0.0510(19) 0.0310(14) 0.0273(13) -0.0034(11) -0.0037(13) 0.0016(13)
C12 0.0460(18) 0.0331(15) 0.0350(15) 0.0052(12) -0.0035(13) 0.0023(13)
C13 0.0447(17) 0.0346(15) 0.0231(13) 0.0033(11) -0.0058(12) -0.0032(13)
C14 0.0489(19) 0.0381(16) 0.0291(14) 0.0042(12) 0.0043(13) -0.0041(13)
C15 0.0405(17) 0.0337(14) 0.0242(13) -0.0030(11) -0.0008(11) 0.0031(12)
C16 0.050(2) 0.0385(16) 0.0373(16) -0.0017(13) -0.0083(14) -0.0071(14)
C17 0.052(2) 0.054(2) 0.074(3) -0.0117(19) -0.0163(19) -0.0166(18)
C18 0.0325(18) 0.063(2) 0.077(3) -0.001(2) -0.0158(17) -0.0104(16)
C19 0.0328(15) 0.0423(16) 0.0334(15) 0.0064(12) -0.0091(12) -0.0060(13)
C20 0.0297(15) 0.0447(16) 0.0292(14) 0.0076(12) -0.0018(11) -0.0003(12)
C21 0.0303(14) 0.0360(14) 0.0211(12) 0.0048(10) 0.0009(10) 0.0019(11)
C22 0.0280(15) 0.0498(17) 0.0281(14) 0.0052(12) 0.0006(11) 0.0006(12)
C23 0.0304(15) 0.0543(18) 0.0298(14) 0.0015(13) 0.0070(12) 0.0105(13)
C24 0.052(2) 0.0425(17) 0.0299(15) 0.0019(12) 0.0012(13) 0.0110(14)
C25 0.0487(19) 0.0354(15) 0.0363(15) 0.0039(12) 0.0128(14) 0.0013(13)
C26 0.0394(17) 0.0411(16) 0.0454(17) -0.0085(14) 0.0080(14) 0.0008(13)
C27 0.0371(17) 0.0471(17) 0.0270(13) -0.0048(12) -0.0025(12) 0.0067(13)
C28 0.0409(16) 0.0378(15) 0.0211(12) 0.0043(11) 0.0065(11) 0.0030(12)
C29 0.0326(15) 0.0431(16) 0.0215(12) 0.0016(11) -0.0008(11) 0.0031(12)
C30 0.0402(17) 0.0528(18) 0.0262(14) 0.0001(13) 0.0042(12) 0.0064(14)
C31 0.049(2) 0.0531(19) 0.0350(16) -0.0156(14) -0.0052(14) 0.0095(15)
C32 0.044(2) 0.132(4) 0.046(2) -0.034(2) -0.0047(17) 0.011(2)
C33 0.039(2) 0.242(8) 0.055(3) -0.058(4) -0.008(2) 0.017(3)
C34 0.046(2) 0.078(3) 0.0365(17) -0.0111(17) -0.0089(15) 0.0216(18)
C35 0.0349(17) 0.077(2) 0.0265(14) 0.0155(15) -0.0078(13) 0.0009(16)
C36 0.045(2) 0.110(3) 0.0236(15) 0.0065(18) -0.0030(14) -0.005(2)
C37 0.0467(19) 0.059(2) 0.0245(14) 0.0044(13) 0.0042(13) -0.0033(15)
C38 0.0350(16) 0.0447(16) 0.0265(14) 0.0045(12) 0.0013(12) 0.0001(13)
C39 0.093(4) 0.095(4) 0.100(4) -0.022(3) 0.011(3) -0.017(3)
C40 0.065(3) 0.088(4) 0.155(6) -0.044(4) 0.009(4) 0.013(3)
C41 0.097(4) 0.120(5) 0.143(6) 0.074(4) 0.076(4) 0.070(4)
C42 0.095(4) 0.119(5) 0.071(3) 0.001(3) -0.005(3) 0.038(4)
C43 0.137(8) 0.137(7) 0.51(2) 0.180(11) 0.149(11) 0.055(6)
C44 0.097(5) 0.129(6) 0.134(6) 0.029(5) 0.017(4) 0.000(4)
C45 0.086(5) 0.196(9) 0.158(7) 0.070(7) 0.001(5) 0.014(5)
C46 0.078(4) 0.098(4) 0.175(7) 0.067(4) -0.042(4) -0.017(3)

loop_
_atom_type_symbol
_atom_type_description
_atom_type_scat_dispersion_real
_atom_type_scat_dispersion_imag
_atom_type_scat_source
Mg Mg 0.1719 0.1771 'International Tables Vol C Tables 4.2.6.8 and 6.1.1.4'
O O 0.0492 0.0322 'International Tables Vol C Tables 4.2.6.8 and 6.1.1.4'
N N 0.0311 0.0180 'International Tables Vol C Tables 4.2.6.8 and 6.1.1.4'
C C 0.0181 0.0091 'International Tables Vol C Tables 4.2.6.8 and 6.1.1.4'
H H 0.0000 0.0000 'International Tables Vol C Tables 4.2.6.8 and 6.1.1.4'

loop_
_geom_angle_atom_site_label_1
_geom_angle_atom_site_label_2
_geom_angle_atom_site_label_3
_geom_angle
N3 Mg1 N1 177.78(10)
N3 Mg1 O1 92.74(9)
N1 Mg1 O1 88.74(9)
N3 Mg1 O2 87.30(8)
N1 Mg1 O2 94.51(8)
O1 Mg1 O2 83.64(8)
N3 Mg1 N2 99.43(9)
N1 Mg1 N2 78.91(9)
O1 Mg1 N2 90.15(8)
O2 Mg1 N2 171.08(9)
N3 Mg1 N4 78.59(9)
N1 Mg1 N4 100.15(9)
O1 Mg1 N4 168.62(9)
O2 Mg1 N4 88.56(8)
N2 Mg1 N4 98.47(8)
C31 O1 C34 106.6(2)
C31 O1 Mg1 126.49(19)
C34 O1 Mg1 126.67(18)
C38 O2 C35 107.9(2)
C38 O2 Mg1 126.51(17)
C35 O2 Mg1 125.44(17)
C39 O3 C42 106.0(5)
C46 O4 C43 106.8(7)
C1 N1 C4 104.8(2)
C1 N1 Mg1 144.81(19)
C4 N1 Mg1 110.35(17)
C5 N2 C6 120.0(2)
C5 N2 Mg1 108.77(18)
C6 N2 Mg1 131.14(16)
C16 N3 C19 105.3(3)
C16 N3 Mg1 144.0(2)
C19 N3 Mg1 110.73(19)
C20 N4 C21 120.2(2)
C20 N4 Mg1 108.8(2)
C21 N4 Mg1 130.97(17)
N1 C1 C2 112.2(3)
N1 C1 H1 123.9
C2 C1 H1 123.9
C1 C2 C3 105.9(3)
C1 C2 H2 127.0
C3 C2 H2 127.0
C4 C3 C2 106.2(3)
C4 C3 H3 126.9
C2 C3 H3 126.9
N1 C4 C3 110.8(2)
N1 C4 C5 120.1(2)
C3 C4 C5 129.0(3)
N2 C5 C4 121.9(2)
N2 C5 H5 119.1
C4 C5 H5 119.1
N2 C6 C7 108.3(2)
N2 C6 C15 107.6(2)
C7 C6 C15 109.4(2)
N2 C6 C8 114.9(2)
C7 C6 C8 108.8(2)
C15 C6 C8 107.7(2)
C6 C7 C9 110.5(2)
C6 C7 H7A 109.6
C9 C7 H7A 109.6
C6 C7 H7B 109.6
C9 C7 H7B 109.6
H7A C7 H7B 108.1
C13 C8 C6 110.0(2)
C13 C8 H8A 109.7
C6 C8 H8A 109.7
C13 C8 H8B 109.7
C6 C8 H8B 109.7
H8A C8 H8B 108.2
C10 C9 C14 109.7(2)
C10 C9 C7 109.4(2)
C14 C9 C7 109.3(2)
C10 C9 H9 109.5
C14 C9 H9 109.5
C7 C9 H9 109.5
C11 C10 C9 109.6(2)
C11 C10 H10A 109.7
C9 C10 H10A 109.7
C11 C10 H10B 109.7
C9 C10 H10B 109.7
H10A C10 H10B 108.2
C10 C11 C12 109.7(2)
C10 C11 C15 109.8(2)
C12 C11 C15 109.2(2)
C10 C11 H11 109.4
C12 C11 H11 109.4
C15 C11 H11 109.4
C11 C12 C13 109.0(2)
C11 C12 H12A 109.9
C13 C12 H12A 109.9
C11 C12 H12B 109.9
C13 C12 H12B 109.9
H12A C12 H12B 108.3
C14 C13 C12 109.5(2)
C14 C13 C8 110.3(2)
C12 C13 C8 109.3(2)
C14 C13 H13 109.3
C12 C13 H13 109.3
C8 C13 H13 109.3
C13 C14 C9 109.2(2)
C13 C14 H14A 109.8
C9 C14 H14A 109.8
C13 C14 H14B 109.8
C9 C14 H14B 109.8
H14A C14 H14B 108.3
C11 C15 C6 110.3(2)
C11 C15 H15A 109.6
C6 C15 H15A 109.6
C11 C15 H15B 109.6
C6 C15 H15B 109.6
H15A C15 H15B 108.1
N3 C16 C17 111.4(3)
N3 C16 H16 124.3
C17 C16 H16 124.3
C16 C17 C18 106.3(3)
C16 C17 H17 126.9
C18 C17 H17 126.9
C17 C18 C19 106.2(3)
C17 C18 H18 126.9
C19 C18 H18 126.9
N3 C19 C18 110.9(3)
N3 C19 C20 120.4(3)
C18 C19 C20 128.7(3)
N4 C20 C19 121.5(3)
N4 C20 H20 119.3
C19 C20 H20 119.3
N4 C21 C29 107.9(2)
N4 C21 C22 115.4(2)
C29 C21 C22 108.4(2)
N4 C21 C28 107.6(2)
C29 C21 C28 109.0(2)
C22 C21 C28 108.4(2)
C23 C22 C21 110.3(2)
C23 C22 H22A 109.6
C21 C22 H22A 109.6
C23 C22 H22B 109.6
C21 C22 H22B 109.6
H22A C22 H22B 108.1
C30 C23 C24 109.3(3)
C30 C23 C22 109.7(2)
C24 C23 C22 109.5(2)
C30 C23 H23 109.4
C24 C23 H23 109.4
C22 C23 H23 109.4
C25 C24 C23 109.3(2)
C25 C24 H24A 109.8
C23 C24 H24A 109.8
C25 C24 H24B 109.8
C23 C24 H24B 109.8
H24A C24 H24B 108.3
C24 C25 C26 109.7(2)
C24 C25 C28 109.7(3)
C26 C25 C28 109.2(3)
C24 C25 H25 109.4
C26 C25 H25 109.4
C28 C25 H25 109.4
C27 C26 C25 110.1(3)
C27 C26 H26A 109.6
C25 C26 H26A 109.6
C27 C26 H26B 109.6
C25 C26 H26B 109.6
H26A C26 H26B 108.2
C30 C27 C26 109.6(3)
C30 C27 C29 109.8(3)
C26 C27 C29 108.5(2)
C30 C27 H27 109.6
C26 C27 H27 109.6
C29 C27 H27 109.6
C25 C28 C21 110.1(2)
C25 C28 H28A 109.6
C21 C28 H28A 109.6
C25 C28 H28B 109.6
C21 C28 H28B 109.6
H28A C28 H28B 108.2
C21 C29 C27 110.5(2)
C21 C29 H29A 109.6
C27 C29 H29A 109.6
C21 C29 H29B 109.6
C27 C29 H29B 109.6
H29A C29 H29B 108.1
C27 C30 C23 109.5(2)
C27 C30 H30A 109.8
C23 C30 H30A 109.8
C27 C30 H30B 109.8
C23 C30 H30B 109.8
H30A C30 H30B 108.2
O1 C31 C32 105.4(3)
O1 C31 H31A 110.7
C32 C31 H31A 110.7
O1 C31 H31B 110.7
C32 C31 H31B 110.7
H31A C31 H31B 108.8
C31 C32 C33 104.1(3)
C31 C32 H32A 110.9
C33 C32 H32A 110.9
C31 C32 H32B 110.9
C33 C32 H32B 110.9
H32A C32 H32B 109.0
C34 C33 C32 106.5(4)
C34 C33 H33A 110.4
C32 C33 H33A 110.4
C34 C33 H33B 110.4
C32 C33 H33B 110.4
H33A C33 H33B 108.6
O1 C34 C33 106.9(3)
O1 C34 H34A 110.3
C33 C34 H34A 110.3
O1 C34 H34B 110.3
C33 C34 H34B 110.3
H34A C34 H34B 108.6
O2 C35 C36 107.1(3)
O2 C35 H35A 110.3
C36 C35 H35A 110.3
O2 C35 H35B 110.3
C36 C35 H35B 110.3
H35A C35 H35B 108.6
C35 C36 C37 107.1(3)
C35 C36 H36A 110.3
C37 C36 H36A 110.3
C35 C36 H36B 110.3
C37 C36 H36B 110.3
H36A C36 H36B 108.6
C36 C37 C38 103.2(2)
C36 C37 H37A 111.1
C38 C37 H37A 111.1
C36 C37 H37B 111.1
C38 C37 H37B 111.1
H37A C37 H37B 109.1
O2 C38 C37 105.4(2)
O2 C38 H38A 110.7
C37 C38 H38A 110.7
O2 C38 H38B 110.7
C37 C38 H38B 110.7
H38A C38 H38B 108.8
O3 C39 C40 114.0(5)
O3 C39 H39A 108.7
C40 C39 H39A 108.7
O3 C39 H39B 108.7
C40 C39 H39B 108.7
H39A C39 H39B 107.6
C39 C40 C41 100.7(5)
C39 C40 H40A 111.6
C41 C40 H40A 111.6
C39 C40 H40B 111.6
C41 C40 H40B 111.6
H40A C40 H40B 109.4
C42 C41 C40 100.0(4)
C42 C41 H41A 111.8
C40 C41 H41A 111.8
C42 C41 H41B 111.8
C40 C41 H41B 111.8
H41A C41 H41B 109.5
O3 C42 C41 107.1(5)
O3 C42 H42A 110.3
C41 C42 H42A 110.3
O3 C42 H42B 110.3
C41 C42 H42B 110.3
H42A C42 H42B 108.6
O4 C43 C44 112.2(7)
O4 C43 H43A 109.2
C44 C43 H43A 109.2
O4 C43 H43B 109.2
C44 C43 H43B 109.2
H43A C43 H43B 107.9
C43 C44 C45 101.2(6)
C43 C44 H44A 111.5
C45 C44 H44A 111.5
C43 C44 H44B 111.5
C45 C44 H44B 111.5
H44A C44 H44B 109.3
C44 C45 C46 108.7(6)
C44 C45 H45A 110.0
C46 C45 H45A 110.0
C44 C45 H45B 110.0
C46 C45 H45B 110.0
H45A C45 H45B 108.3
O4 C46 C45 108.6(6)
O4 C46 H46A 110.0
C45 C46 H46A 110.0
O4 C46 H46B 110.0
C45 C46 H46B 110.0
H46A C46 H46B 108.3

loop_
_geom_bond_atom_site_label_1
_geom_bond_atom_site_label_2
_geom_bond_distance
Mg1 N3 2.137(3)
Mg1 N1 2.143(2)
Mg1 O1 2.172(2)
Mg1 O2 2.173(2)
Mg1 N2 2.268(2)
Mg1 N4 2.275(2)
O1 C31 1.438(3)
O1 C34 1.444(4)
O2 C38 1.430(3)
O2 C35 1.446(3)
O3 C39 1.347(6)
O3 C42 1.377(6)
O4 C46 1.335(8)
O4 C43 1.394(9)
N1 C1 1.351(4)
N1 C4 1.386(3)
N2 C5 1.292(3)
N2 C6 1.480(3)
N3 C16 1.353(4)
N3 C19 1.368(4)
N4 C20 1.285(4)
N4 C21 1.480(4)
C1 C2 1.393(4)
C1 H1 0.9300
C2 C3 1.397(4)
C2 H2 0.9300
C3 C4 1.394(4)
C3 H3 0.9300
C4 C5 1.425(4)
C5 H5 0.9300
C6 C7 1.530(4)
C6 C15 1.541(4)
C6 C8 1.543(3)
C7 C9 1.540(4)
C7 H7A 0.9700
C7 H7B 0.9700
C8 C13 1.542(4)
C8 H8A 0.9700
C8 H8B 0.9700
C9 C10 1.528(4)
C9 C14 1.534(4)
C9 H9 0.9800
C10 C11 1.524(4)
C10 H10A 0.9700
C10 H10B 0.9700
C11 C12 1.534(4)
C11 C15 1.539(4)
C11 H11 0.9800
C12 C13 1.538(4)
C12 H12A 0.9700
C12 H12B 0.9700
C13 C14 1.522(4)
C13 H13 0.9800
C14 H14A 0.9700
C14 H14B 0.9700
C15 H15A 0.9700
C15 H15B 0.9700
C16 C17 1.387(5)
C16 H16 0.9300
C17 C18 1.387(6)
C17 H17 0.9300
C18 C19 1.388(4)
C18 H18 0.9300
C19 C20 1.431(4)
C20 H20 0.9300
C21 C29 1.536(4)
C21 C22 1.541(4)
C21 C28 1.542(4)
C22 C23 1.537(4)
C22 H22A 0.9700
C22 H22B 0.9700
C23 C30 1.532(4)
C23 C24 1.535(4)
C23 H23 0.9800
C24 C25 1.526(4)
C24 H24A 0.9700
C24 H24B 0.9700
C25 C26 1.528(4)
C25 C28 1.536(4)
C25 H25 0.9800
C26 C27 1.528(4)
C26 H26A 0.9700
C26 H26B 0.9700
C27 C30 1.523(4)
C27 C29 1.541(4)
C27 H27 0.9800
C28 H28A 0.9700
C28 H28B 0.9700
C29 H29A 0.9700
C29 H29B 0.9700
C30 H30A 0.9700
C30 H30B 0.9700
C31 C32 1.474(5)
C31 H31A 0.9700
C31 H31B 0.9700
C32 C33 1.509(5)
C32 H32A 0.9700
C32 H32B 0.9700
C33 C34 1.464(5)
C33 H33A 0.9700
C33 H33B 0.9700
C34 H34A 0.9700
C34 H34B 0.9700
C35 C36 1.483(4)
C35 H35A 0.9700
C35 H35B 0.9700
C36 C37 1.495(5)
C36 H36A 0.9700
C36 H36B 0.9700
C37 C38 1.520(4)
C37 H37A 0.9700
C37 H37B 0.9700
C38 H38A 0.9700
C38 H38B 0.9700
C39 C40 1.471(7)
C39 H39A 0.9700
C39 H39B 0.9700
C40 C41 1.536(8)
C40 H40A 0.9700
C40 H40B 0.9700
C41 C42 1.522(9)
C41 H41A 0.9700
C41 H41B 0.9700
C42 H42A 0.9700
C42 H42B 0.9700
C43 C44 1.423(9)
C43 H43A 0.9700
C43 H43B 0.9700
C44 C45 1.427(9)
C44 H44A 0.9700
C44 H44B 0.9700
C45 C46 1.429(8)
C45 H45A 0.9700
C45 H45B 0.9700
C46 H46A 0.9700
C46 H46B 0.9700
